data_4063221
loop_
_publ_author_name
'Brian T. Sterenberg'
'Hilary A. Jenkins'
'Richard J. Puddephatt'

_publ_section_title
;
 Complexes with Platinum-Iridium Bonds: Stepwise Formation of a PtIr2
 Cluster Complex
;
_journal_name_full Organometallics
_journal_page_first 219
_journal_page_last 226
_journal_paper_doi 10.1021/om980665y
_journal_volume 18
_journal_year 1999
_chemical_formula_sum 'C53 H44 F6 Ir O3.5 P5 Pt'
_chemical_formula_weight 1393.02
_chemical_name_systematic
; 
 ? 
;
_space_group_IT_number 68
_symmetry_cell_setting orthorhombic
_symmetry_space_group_name_Hall '-C 2a 2ac'
_symmetry_space_group_name_H-M 'C c c a :2'
_atom_sites_solution_hydrogens geom
_atom_sites_solution_primary direct
_atom_sites_solution_secondary difmap
_audit_creation_method SHELXL
_cell_angle_alpha 90.00
_cell_angle_beta 90.00
_cell_angle_gamma 90.00
_cell_formula_units_Z 16
_cell_length_a 20.1924(3)
_cell_length_b 44.8906(14)
_cell_length_c 23.3886(8)
_cell_measurement_temperature 294(2)
_cell_volume 21200.6(10)
_computing_cell_refinement 'Nonius DENZO'
_computing_data_collection 'Nonius KCD'
_computing_data_reduction SHEXLTL
_computing_molecular_graphics 'Siemens SHELXTL'
_computing_publication_material 'Siemens SHELXTL'
_computing_structure_refinement 'SHELXL-93 (Sheldrick, 1993)'
_computing_structure_solution 'SHELXS-86 (Sheldrick, 1990)'
_diffrn_ambient_temperature 294(2)
_diffrn_measurement_device 'Siemens P4'
_diffrn_measurement_method '\w scans'
_diffrn_radiation_monochromator graphite
_diffrn_radiation_source 'fine-focus sealed tube'
_diffrn_radiation_type MoK\a
_diffrn_radiation_wavelength 0.71073
_diffrn_reflns_av_R_equivalents 0.0000
_diffrn_reflns_av_sigmaI/netI 0.0885
_diffrn_reflns_limit_h_max 28
_diffrn_reflns_limit_h_min 0
_diffrn_reflns_limit_k_max 63
_diffrn_reflns_limit_k_min 0
_diffrn_reflns_limit_l_max 33
_diffrn_reflns_limit_l_min 0
_diffrn_reflns_number 9345
_diffrn_reflns_theta_max 25.00
_diffrn_reflns_theta_min 1.41
_exptl_absorpt_coefficient_mu 5.359
_exptl_absorpt_correction_type none
_exptl_crystal_density_diffrn 1.746
_exptl_crystal_F_000 10784
_exptl_crystal_size_max 0.20
_exptl_crystal_size_mid 0.20
_exptl_crystal_size_min 0.20
_refine_diff_density_max 1.145
_refine_diff_density_min -0.642
_refine_diff_density_rms 0.126
_refine_ls_extinction_coef 0.000000(4)
_refine_ls_extinction_expression Fc^*^=kFc[1+0.001xFc^2^\l^3^/sin(2\q)]^-1/4^
_refine_ls_extinction_method SHELXL
_refine_ls_goodness_of_fit_all 1.011
_refine_ls_goodness_of_fit_obs 1.218
_refine_ls_matrix_type full
_refine_ls_number_parameters 632
_refine_ls_number_reflns 9313
_refine_ls_number_restraints 0
_refine_ls_restrained_S_all 1.517
_refine_ls_restrained_S_obs 1.218
_refine_ls_R_factor_all 0.0949
_refine_ls_R_factor_obs 0.0414
_refine_ls_shift/esd_max -14.334
_refine_ls_shift/esd_mean 0.031
_refine_ls_structure_factor_coef Fsqd
_refine_ls_weighting_details 'w=1/[\s^2^(Fo^2^)+(0.0328P)^2^+0.0000P] where P=(Fo^2^+2Fc^2^)/3'
_refine_ls_weighting_scheme calc
_refine_ls_wR_factor_all 0.1328
_refine_ls_wR_factor_obs 0.0798
_reflns_number_observed 5485
_reflns_number_total 9345
_reflns_observed_criterion >2sigma(I)
_cod_depositor_comments
;
The following automatic conversions were performed:
'_symmetry_cell_setting' value 'Orthorhombic' changed to 'orthorhombic'
according to '/home/saulius/struct/CIF-dictionaries/cif_core.dic'
dictionary named 'cif_core.dic' version 2.4.1 from 2010-06-29.

Automatic conversion script
Id: cif_fix_enum 1527 2010-12-29 10:47:43Z saulius 

The following automatic conversions were performed:

'_refine_ls_weighting_scheme' value 'calc
w=1/[\s^2^(Fo^2^)+(0.0328P)^2^+0.0000P] where P=(Fo^2^+2Fc^2^)/3' was
changed to 'calc'. New tag '_refine_ls_weighting_details' was
created. The value of the new tag was set to
'w=1/[\s^2^(Fo^2^)+(0.0328P)^2^+0.0000P] where P=(Fo^2^+2Fc^2^)/3'.

Automatic conversion script
Id: cif_fix_values 3143 2015-03-26 13:38:13Z robertas 
;
_cod_original_sg_symbol_H-M Ccca
_cod_original_formula_sum 'C53 H44 F6 Ir O3.50 P5 Pt'
_cod_database_code 4063221

loop_
_symmetry_equiv_pos_as_xyz
'x, y, z'
'-x+1/2, -y, z'
'-x, y, -z+1/2'
'x+1/2, -y, -z+1/2'
'x+1/2, y+1/2, z'
'-x+1, -y+1/2, z'
'-x+1/2, y+1/2, -z+1/2'
'x+1, -y+1/2, -z+1/2'
'-x, -y, -z'
'x-1/2, y, -z'
'x, -y, z-1/2'
'-x-1/2, y, z-1/2'
'-x+1/2, -y+1/2, -z'
'x, y+1/2, -z'
'x+1/2, -y+1/2, z-1/2'
'-x, y+1/2, z-1/2'

loop_
_atom_site_aniso_label
_atom_site_aniso_U_11
_atom_site_aniso_U_22
_atom_site_aniso_U_33
_atom_site_aniso_U_23
_atom_site_aniso_U_13
_atom_site_aniso_U_12
Pt1 0.0453(2) 0.0404(2) 0.0420(2) -0.0010(2) 0.00165(15) -0.0035(2)
Ir1 0.0396(2) 0.0419(2) 0.0441(2) -0.0072(2) 0.00395(15) -0.00128(15)
P1 0.0418(12) 0.0426(14) 0.0483(14) -0.0044(12) 0.0013(10) -0.0017(10)
P2 0.0561(13) 0.0414(14) 0.0426(14) 0.0008(12) 0.0043(10) -0.0077(10)
P3 0.0414(11) 0.0443(14) 0.0486(14) -0.0082(12) 0.0044(11) 0.0006(10)
P4 0.0476(12) 0.0414(14) 0.0387(14) -0.0032(11) 0.0021(10) -0.0038(10)
O1 0.085(5) 0.102(6) 0.100(6) 0.013(5) -0.036(4) 0.017(4)
O2 0.062(5) 0.150(8) 0.168(9) -0.054(6) 0.056(5) -0.050(5)
O3 0.147(6) 0.083(6) 0.071(6) 0.025(5) -0.008(5) -0.013(5)
C1 0.065(6) 0.059(7) 0.061(7) -0.004(5) -0.011(5) 0.001(5)
C2 0.060(6) 0.081(8) 0.079(7) -0.039(6) 0.002(5) -0.006(5)
C3 0.068(5) 0.045(6) 0.061(7) -0.003(5) 0.000(5) 0.004(5)
C4 0.054(5) 0.039(5) 0.052(6) -0.001(4) 0.005(4) -0.001(4)
C5 0.057(5) 0.040(5) 0.059(6) -0.008(5) 0.003(4) -0.003(4)
C11 0.188(16) 0.158(18) 0.085(12) -0.028(12) -0.034(11) -0.006(13)
C12 0.137(10) 0.090(10) 0.081(10) -0.009(8) -0.012(8) -0.012(8)
C13 0.077(6) 0.073(8) 0.065(8) -0.020(7) -0.007(6) 0.005(5)
C14 0.057(5) 0.056(6) 0.062(7) -0.013(6) 0.002(5) -0.008(5)
C15 0.100(7) 0.076(8) 0.097(10) -0.010(7) -0.013(7) -0.029(6)
C16 0.116(10) 0.111(13) 0.181(17) -0.078(12) -0.048(11) -0.037(9)
C21 0.054(6) 0.067(7) 0.092(8) 0.024(6) 0.014(5) 0.003(5)
C22 0.061(6) 0.082(8) 0.088(9) 0.015(7) 0.017(6) 0.017(5)
C23 0.067(7) 0.059(7) 0.105(10) -0.006(7) 0.036(6) -0.009(5)
C24 0.091(7) 0.058(7) 0.053(7) -0.002(5) 0.020(6) -0.014(6)
C25 0.049(5) 0.047(6) 0.063(7) -0.010(5) 0.005(5) 0.001(4)
C26 0.047(5) 0.040(5) 0.053(6) 0.001(5) 0.004(4) 0.000(4)
C31 0.079(6) 0.038(6) 0.060(7) 0.005(5) 0.002(5) 0.003(5)
C32 0.125(9) 0.057(8) 0.158(13) 0.017(8) 0.045(8) 0.016(8)
C33 0.195(16) 0.062(10) 0.255(22) 0.051(12) 0.064(15) 0.026(11)
C34 0.142(12) 0.049(9) 0.162(15) -0.020(9) -0.030(10) 0.038(9)
C35 0.094(8) 0.085(10) 0.128(12) -0.030(9) -0.006(7) 0.030(7)
C36 0.075(6) 0.070(8) 0.068(8) -0.002(6) 0.005(5) 0.013(5)
C41 0.066(6) 0.060(7) 0.052(7) -0.003(5) -0.001(5) -0.010(5)
C42 0.077(7) 0.167(13) 0.056(8) 0.012(8) 0.002(6) -0.038(7)
C43 0.111(9) 0.150(12) 0.032(7) 0.012(7) 0.002(6) -0.014(8)
C44 0.121(11) 0.266(19) 0.060(9) 0.038(12) 0.021(8) -0.098(12)
C45 0.045(11) 0.155(27) 0.076(19) 0.005(17) 0.020(12) -0.005(13)
C45' 0.062(12) 0.064(14) 0.050(14) 0.016(11) 0.007(10) -0.008(10)
C46 0.084(15) 0.081(18) 0.069(17) 0.002(14) 0.013(12) -0.020(13)
C46' 0.058(11) 0.069(15) 0.040(12) -0.019(11) 0.008(9) -0.021(11)
C51 0.053(5) 0.051(6) 0.051(6) -0.009(5) 0.009(4) 0.003(4)
C52 0.088(7) 0.077(8) 0.045(7) -0.027(6) 0.011(5) -0.004(5)
C53 0.110(9) 0.098(11) 0.090(11) -0.044(9) -0.003(8) 0.010(8)
C54 0.207(15) 0.142(15) 0.049(9) -0.029(10) 0.010(9) 0.028(13)
C55 0.198(13) 0.109(12) 0.063(9) 0.015(9) 0.027(9) -0.002(10)
C56 0.123(8) 0.070(8) 0.051(7) -0.010(6) 0.024(6) 0.014(6)
C61 0.049(5) 0.044(6) 0.062(7) -0.015(5) -0.001(4) -0.003(4)
C62 0.053(5) 0.057(7) 0.087(8) -0.008(6) 0.000(5) -0.002(5)
C63 0.075(7) 0.052(7) 0.127(10) 0.023(7) -0.011(7) 0.003(5)
C64 0.068(7) 0.061(8) 0.103(10) -0.014(7) -0.023(6) 0.018(6)
C65 0.059(6) 0.089(9) 0.105(10) -0.004(8) 0.013(6) 0.011(6)
C66 0.046(5) 0.068(7) 0.082(8) 0.004(6) 0.014(5) 0.013(5)
C71 0.054(5) 0.043(6) 0.042(6) -0.005(4) -0.004(4) 0.001(4)
C72 0.079(7) 0.091(9) 0.055(7) -0.010(6) -0.010(6) -0.010(6)
C73 0.093(8) 0.134(11) 0.060(8) 0.016(8) 0.003(7) -0.006(8)
C74 0.117(10) 0.090(10) 0.074(10) -0.011(8) -0.026(8) 0.021(8)
C75 0.056(6) 0.105(10) 0.142(13) -0.008(10) -0.024(8) -0.020(6)
C76 0.071(6) 0.081(8) 0.064(8) -0.015(6) -0.014(5) -0.011(5)
C81 0.063(5) 0.025(5) 0.041(5) -0.006(4) 0.009(4) 0.002(4)
C82 0.066(6) 0.052(6) 0.055(6) 0.001(5) 0.017(5) 0.010(5)
C83 0.084(7) 0.061(7) 0.063(7) -0.016(6) 0.003(5) 0.031(6)
C84 0.060(6) 0.090(9) 0.063(7) -0.017(7) -0.003(5) 0.013(6)
C85 0.054(6) 0.084(8) 0.063(7) -0.011(6) 0.005(5) -0.014(5)
C86 0.067(6) 0.053(7) 0.046(6) -0.011(5) 0.005(4) 0.005(5)
P5 0.069(2) 0.075(3) 0.086(3) 0.000 0.000 0.006(2)
P6 0.055(2) 0.051(2) 0.088(3) 0.000 0.000 0.007(2)

loop_
_atom_site_label
_atom_site_type_symbol
_atom_site_fract_x
_atom_site_fract_y
_atom_site_fract_z
_atom_site_U_iso_or_equiv
_atom_site_thermal_displace_type
_atom_site_occupancy
_atom_site_calc_flag
_atom_site_refinement_flags
_atom_site_disorder_group
Pt1 Pt 0.265877(14) 0.366806(7) 0.135662(13) 0.04254(11) Uani 1 d . .
Ir1 Ir 0.155254(13) 0.386308(7) 0.076690(14) 0.04186(11) Uani 1 d . .
P1 P 0.30156(9) 0.41580(5) 0.13577(10) 0.0442(5) Uani 1 d . .
P2 P 0.21679(10) 0.32021(5) 0.13103(10) 0.0467(6) Uani 1 d . .
P3 P 0.15936(9) 0.42764(5) 0.13509(9) 0.0448(5) Uani 1 d . .
P4 P 0.17258(9) 0.34443(5) 0.02242(9) 0.0426(5) Uani 1 d . .
O1 O 0.3838(3) 0.3444(2) 0.2033(3) 0.095(2) Uani 1 d . .
O2 O 0.0194(3) 0.3662(2) 0.1158(3) 0.127(3) Uani 1 d . .
O3 O 0.1571(4) 0.4218(2) -0.0333(3) 0.100(3) Uani 1 d . .
C1 C 0.3417(4) 0.3528(2) 0.1768(4) 0.062(3) Uani 1 d . .
C2 C 0.0716(5) 0.3728(2) 0.1038(4) 0.073(3) Uani 1 d . .
C3 C 0.1603(4) 0.4096(2) 0.0089(4) 0.058(2) Uani 1 d . .
C4 C 0.2403(3) 0.4453(2) 0.1229(3) 0.048(2) Uani 1 d . .
H4A H 0.2436(3) 0.4526(2) 0.0840(3) 0.058 Uiso 1 calc R .
H4B H 0.2470(3) 0.4617(2) 0.1490(3) 0.058 Uiso 1 calc R .
C5 C 0.1623(3) 0.3127(2) 0.0692(3) 0.052(2) Uani 1 d . .
H5A H 0.1754(3) 0.2944(2) 0.0501(3) 0.062 Uiso 1 calc R .
H5B H 0.1165(3) 0.3108(2) 0.0814(3) 0.062 Uiso 1 calc R .
C11 C 0.3794(8) 0.4485(4) 0.3094(7) 0.144(6) Uani 1 d . .
H11A H 0.3939(8) 0.4555(4) 0.3447(7) 0.172 Uiso 1 calc R .
C12 C 0.3428(6) 0.4244(3) 0.3064(6) 0.103(4) Uani 1 d . .
H12A H 0.3317(6) 0.4141(3) 0.3396(6) 0.124 Uiso 1 calc R .
C13 C 0.3205(4) 0.4141(2) 0.2540(4) 0.072(3) Uani 1 d . .
H13A H 0.2935(4) 0.3973(2) 0.2530(4) 0.086 Uiso 1 calc R .
C14 C 0.3368(4) 0.4278(2) 0.2034(4) 0.059(2) Uani 1 d . .
C15 C 0.3756(5) 0.4533(2) 0.2040(5) 0.091(3) Uani 1 d . .
H15A H 0.3875(5) 0.4632(2) 0.1706(5) 0.109 Uiso 1 calc R .
C16 C 0.3963(6) 0.4634(3) 0.2598(7) 0.136(6) Uani 1 d . .
H16A H 0.4219(6) 0.4806(3) 0.2625(7) 0.163 Uiso 1 calc R .
C21 C 0.4299(4) 0.4102(2) 0.0975(4) 0.071(3) Uani 1 d . .
H21A H 0.4373(4) 0.4015(2) 0.1330(4) 0.085 Uiso 1 calc R .
C22 C 0.4815(4) 0.4123(2) 0.0583(5) 0.077(3) Uani 1 d . .
H22A H 0.5233(4) 0.4054(2) 0.0681(5) 0.092 Uiso 1 calc R .
C23 C 0.4715(5) 0.4244(2) 0.0065(5) 0.077(3) Uani 1 d . .
H23A H 0.5064(5) 0.4257(2) -0.0194(5) 0.093 Uiso 1 calc R .
C24 C 0.4105(5) 0.4348(2) -0.0085(4) 0.067(3) Uani 1 d . .
H24A H 0.4038(5) 0.4432(2) -0.0444(4) 0.081 Uiso 1 calc R .
C25 C 0.3574(4) 0.4330(2) 0.0307(4) 0.053(2) Uani 1 d . .
H25A H 0.3157(4) 0.4398(2) 0.0202(4) 0.064 Uiso 1 calc R .
C26 C 0.3671(3) 0.4211(2) 0.0838(4) 0.047(2) Uani 1 d . .
C31 C 0.2756(4) 0.2895(2) 0.1276(4) 0.059(2) Uani 1 d . .
C32 C 0.2627(6) 0.2624(3) 0.1525(5) 0.114(4) Uani 1 d . .
H32A H 0.2242(6) 0.2601(3) 0.1740(5) 0.136 Uiso 1 calc R .
C33 C 0.3045(9) 0.2390(3) 0.1467(7) 0.171(7) Uani 1 d . .
H33A H 0.2950(9) 0.2210(3) 0.1647(7) 0.205 Uiso 1 calc R .
C34 C 0.3597(7) 0.2419(3) 0.1149(7) 0.118(5) Uani 1 d . .
H34A H 0.3883(7) 0.2257(3) 0.1109(7) 0.141 Uiso 1 calc R .
C35 C 0.3744(5) 0.2683(3) 0.0884(5) 0.102(4) Uani 1 d . .
H35A H 0.4127(5) 0.2703(3) 0.0666(5) 0.123 Uiso 1 calc R .
C36 C 0.3313(4) 0.2920(2) 0.0947(4) 0.071(3) Uani 1 d . .
H36A H 0.3404(4) 0.3099(2) 0.0764(4) 0.085 Uiso 1 calc R .
C41 C 0.1695(4) 0.3120(2) 0.1962(4) 0.059(2) Uani 1 d . .
C42 C 0.1961(5) 0.3190(3) 0.2462(5) 0.100(4) Uani 1 d . .
H42A H 0.2373(5) 0.3282(3) 0.2472(5) 0.120 Uiso 1 calc R .
C43 C 0.1629(5) 0.3128(3) 0.2975(4) 0.097(4) Uani 1 d . .
H43A H 0.1829(5) 0.3175(3) 0.3322(4) 0.117 Uiso 1 calc R .
C44 C 0.1064(7) 0.3009(4) 0.2971(5) 0.149(7) Uani 1 d . .
H44A H 0.0922(7) 0.2884(4) 0.3264(5) 0.179 Uiso 1 calc R 1
C45 C 0.0658(9) 0.3078(6) 0.2497(10) 0.092(8) Uani 0.50 d P 1
H45A H 0.0199(9) 0.3086(6) 0.2534(10) 0.110 Uiso 0.50 calc PR 1
C45' C 0.0995(9) 0.2802(4) 0.2482(8) 0.059(5) Uani 0.50 d P 2
H45B H 0.0769(9) 0.2623(4) 0.2522(8) 0.070 Uiso 0.50 calc PR 2
C46 C 0.0959(10) 0.3132(5) 0.1977(9) 0.078(6) Uani 0.50 d P 1
H46B H 0.0713(10) 0.3173(5) 0.1650(9) 0.094 Uiso 0.50 calc PR 1
C46' C 0.1264(8) 0.2880(5) 0.1983(8) 0.056(5) Uani 0.50 d P 2
H46A H 0.1163(8) 0.2774(5) 0.1652(8) 0.067 Uiso 0.50 calc PR 2
C51 C 0.1553(4) 0.4239(2) 0.2121(4) 0.052(2) Uani 1 d . .
C52 C 0.1700(4) 0.4468(2) 0.2473(4) 0.070(3) Uani 1 d . .
H52A H 0.1826(4) 0.4649(2) 0.2314(4) 0.084 Uiso 1 calc R .
C53 C 0.1670(5) 0.4442(3) 0.3047(6) 0.099(4) Uani 1 d . .
H53A H 0.1779(5) 0.4604(3) 0.3275(6) 0.119 Uiso 1 calc R .
C54 C 0.1486(8) 0.4188(4) 0.3288(6) 0.132(6) Uani 1 d . .
H54A H 0.1472(8) 0.4172(4) 0.3684(6) 0.159 Uiso 1 calc R .
C55 C 0.1319(6) 0.3954(3) 0.2960(6) 0.123(5) Uani 1 d . .
H55A H 0.1180(6) 0.3777(3) 0.3129(6) 0.148 Uiso 1 calc R .
C56 C 0.1355(5) 0.3975(2) 0.2372(4) 0.081(3) Uani 1 d . .
H56A H 0.1247(5) 0.3812(2) 0.2146(4) 0.097 Uiso 1 calc R .
C61 C 0.0977(4) 0.4565(2) 0.1210(4) 0.052(2) Uani 1 d . .
C62 C 0.1050(4) 0.4763(2) 0.0782(4) 0.065(3) Uani 1 d . .
H62A H 0.1442(4) 0.4764(2) 0.0573(4) 0.079 Uiso 1 calc R .
C63 C 0.0568(5) 0.4963(2) 0.0646(5) 0.085(3) Uani 1 d . .
H63A H 0.0635(5) 0.5095(2) 0.0345(5) 0.102 Uiso 1 calc R .
C64 C -0.0016(5) 0.4972(2) 0.0946(5) 0.077(3) Uani 1 d . .
H64A H -0.0344(5) 0.5110(2) 0.0859(5) 0.093 Uiso 1 calc R .
C65 C -0.0093(5) 0.4775(2) 0.1370(5) 0.084(3) Uani 1 d . .
H65A H -0.0488(5) 0.4773(2) 0.1575(5) 0.101 Uiso 1 calc R .
C66 C 0.0396(4) 0.4574(2) 0.1512(4) 0.065(3) Uani 1 d . .
H66A H 0.0331(4) 0.4443(2) 0.1815(4) 0.078 Uiso 1 calc R .
C71 C 0.1181(4) 0.3394(2) -0.0379(4) 0.047(2) Uani 1 d . .
C72 C 0.1387(5) 0.3472(2) -0.0910(4) 0.075(3) Uani 1 d . .
H72A H 0.1819(5) 0.3540(2) -0.0960(4) 0.090 Uiso 1 calc R .
C73 C 0.0979(6) 0.3454(3) -0.1374(5) 0.096(4) Uani 1 d . .
H73A H 0.1140(6) 0.3508(3) -0.1732(5) 0.115 Uiso 1 calc R .
C74 C 0.0346(6) 0.3360(3) -0.1325(5) 0.094(4) Uani 1 d . .
H74A H 0.0073(6) 0.3345(3) -0.1644(5) 0.112 Uiso 1 calc R .
C75 C 0.0125(5) 0.3289(3) -0.0798(6) 0.101(4) Uani 1 d . .
H75A H -0.0315(5) 0.3233(3) -0.0753(6) 0.121 Uiso 1 calc R .
C76 C 0.0541(4) 0.3298(2) -0.0312(4) 0.072(3) Uani 1 d . .
H76A H 0.0384(4) 0.3240(2) 0.0044(4) 0.086 Uiso 1 calc R .
C81 C 0.2538(4) 0.3386(2) -0.0088(3) 0.043(2) Uani 1 d . .
C82 C 0.2694(4) 0.3112(2) -0.0315(3) 0.058(2) Uani 1 d . .
H82A H 0.2378(4) 0.2961(2) -0.0324(3) 0.070 Uiso 1 calc R .
C83 C 0.3323(5) 0.3061(2) -0.0530(4) 0.069(3) Uani 1 d . .
H83A H 0.3430(5) 0.2875(2) -0.0678(4) 0.083 Uiso 1 calc R .
C84 C 0.3785(5) 0.3281(3) -0.0527(4) 0.071(3) Uani 1 d . .
H84A H 0.4205(5) 0.3245(3) -0.0674(4) 0.086 Uiso 1 calc R .
C85 C 0.3637(4) 0.3550(2) -0.0312(4) 0.067(3) Uani 1 d . .
H85A H 0.3955(4) 0.3700(2) -0.0314(4) 0.080 Uiso 1 calc R .
C86 C 0.3014(4) 0.3607(2) -0.0086(3) 0.055(2) Uani 1 d . .
H86A H 0.2917(4) 0.3793(2) 0.0067(3) 0.067 Uiso 1 calc R .
P5 P 0.2500 0.5000 -0.0621(2) 0.0767(12) Uani 1 d S .
F1 F 0.2589(3) 0.4658(2) -0.0636(3) 0.141(3) Uiso 1 d . .
F2 F 0.2349(6) 0.4958(3) -0.1301(4) 0.101(4) Uiso 0.50 d P .
F3 F 0.3264(3) 0.5033(2) -0.0615(3) 0.128(2) Uiso 1 d . .
F4 F 0.2507(6) 0.5093(2) 0.0049(4) 0.092(4) Uiso 0.50 d P .
P6 P 0.0000 0.2500 0.0775(2) 0.0649(10) Uani 1 d S .
F7 F -0.0077(14) 0.2528(7) 0.1452(5) 0.126(5) Uiso 0.50 d P .
F8 F -0.0018(4) 0.2148(2) 0.0943(5) 0.055(3) Uiso 0.50 d P .
F9 F 0.0000 0.2500 0.0135(6) 0.179(5) Uiso 1 d S .
F10 F 0.0777(4) 0.2496(2) 0.0921(5) 0.061(3) Uiso 0.50 d P .
F8' F 0.0026(6) 0.2157(3) 0.0637(6) 0.101(5) Uiso 0.50 d P 3
F10' F 0.0777(5) 0.2519(3) 0.0618(5) 0.073(4) Uiso 0.50 d P 3
O100 O 0.0000 0.2743(6) -0.2500 0.127(10) Uiso 0.50 d SP .
O101 O -0.0403(11) 0.2767(5) -0.2440(9) 0.059(6) Uiso 0.25 d P .

loop_
_atom_type_symbol
_atom_type_description
_atom_type_scat_dispersion_real
_atom_type_scat_dispersion_imag
_atom_type_scat_source
C C 0.0033 0.0016 'International Tables Vol C Tables 4.2.6.8 and 6.1.1.4'
H H 0.0000 0.0000 'International Tables Vol C Tables 4.2.6.8 and 6.1.1.4'
O O 0.0106 0.0060 'International Tables Vol C Tables 4.2.6.8 and 6.1.1.4'
F F 0.0171 0.0103 'International Tables Vol C Tables 4.2.6.8 and 6.1.1.4'
P P 0.1023 0.0942 'International Tables Vol C Tables 4.2.6.8 and 6.1.1.4'
Ir Ir -1.4442 7.9887 'International Tables Vol C Tables 4.2.6.8 and 6.1.1.4'
Pt Pt -1.7033 8.3905 'International Tables Vol C Tables 4.2.6.8 and 6.1.1.4'

loop_
_geom_angle_atom_site_label_1
_geom_angle_atom_site_label_2
_geom_angle_atom_site_label_3
_geom_angle
_geom_angle_site_symmetry_1
_geom_angle_site_symmetry_3
C1 Pt1 P1 93.6(3) . .
C1 Pt1 P2 93.9(3) . .
P1 Pt1 P2 172.33(7) . .
C1 Pt1 Ir1 179.1(3) . .
P1 Pt1 Ir1 87.20(5) . .
P2 Pt1 Ir1 85.24(5) . .
C3 Ir1 C2 120.0(4) . .
C3 Ir1 P4 88.9(3) . .
C2 Ir1 P4 93.3(3) . .
C3 Ir1 P3 92.9(3) . .
C2 Ir1 P3 95.3(3) . .
P4 Ir1 P3 168.92(7) . .
C3 Ir1 Pt1 123.1(2) . .
C2 Ir1 Pt1 116.7(3) . .
P4 Ir1 Pt1 83.89(5) . .
P3 Ir1 Pt1 86.00(5) . .
C26 P1 C14 105.0(4) . .
C26 P1 C4 106.7(4) . .
C14 P1 C4 101.1(4) . .
C26 P1 Pt1 110.5(3) . .
C14 P1 Pt1 113.9(3) . .
C4 P1 Pt1 118.4(2) . .
C31 P2 C41 102.9(4) . .
C31 P2 C5 102.4(4) . .
C41 P2 C5 107.6(4) . .
C31 P2 Pt1 114.0(3) . .
C41 P2 Pt1 111.4(3) . .
C5 P2 Pt1 117.2(3) . .
C51 P3 C61 102.4(4) . .
C51 P3 C4 103.6(4) . .
C61 P3 C4 105.9(4) . .
C51 P3 Ir1 120.9(3) . .
C61 P3 Ir1 116.0(3) . .
C4 P3 Ir1 106.6(3) . .
C71 P4 C5 107.8(4) . .
C71 P4 C81 102.6(4) . .
C5 P4 C81 103.5(4) . .
C71 P4 Ir1 116.2(3) . .
C5 P4 Ir1 107.0(3) . .
C81 P4 Ir1 118.7(3) . .
O1 C1 Pt1 176.2(9) . .
O2 C2 Ir1 173.6(10) . .
O3 C3 Ir1 172.3(9) . .
P1 C4 P3 105.3(4) . .
P4 C5 P2 105.1(4) . .
C12 C11 C16 119.6(15) . .
C11 C12 C13 120.4(14) . .
C14 C13 C12 122.3(10) . .
C13 C14 C15 119.9(9) . .
C13 C14 P1 121.5(7) . .
C15 C14 P1 118.3(8) . .
C14 C15 C16 115.5(11) . .
C11 C16 C15 122.3(13) . .
C22 C21 C26 120.4(9) . .
C23 C22 C21 120.7(9) . .
C22 C23 C24 120.3(9) . .
C23 C24 C25 120.0(9) . .
C26 C25 C24 120.3(8) . .
C25 C26 C21 118.3(7) . .
C25 C26 P1 123.8(6) . .
C21 C26 P1 117.7(7) . .
C36 C31 C32 117.9(9) . .
C36 C31 P2 119.9(7) . .
C32 C31 P2 121.8(8) . .
C33 C32 C31 121.7(11) . .
C34 C33 C32 119.7(13) . .
C33 C34 C35 120.7(12) . .
C34 C35 C36 118.8(12) . .
C31 C36 C35 121.1(11) . .
C42 C41 C46' 114.1(11) . .
C42 C41 C46 112.1(12) . .
C42 C41 P2 118.3(7) . .
C46' C41 P2 120.8(10) . .
C46 C41 P2 122.2(10) . .
C41 C42 C43 121.0(9) . .
C44 C43 C42 120.7(11) . .
C43 C44 C45 116.0(14) . .
C43 C44 C45' 110.9(13) . .
C46 C45 C44 118.2(17) . .
C46' C45' C44 118.3(16) . .
C45 C46 C41 117.1(19) . .
C45' C46' C41 119.3(16) . .
C52 C51 C56 117.2(9) . .
C52 C51 P3 121.8(8) . .
C56 C51 P3 121.0(7) . .
C53 C52 C51 122.2(11) . .
C54 C53 C52 120.6(13) . .
C53 C54 C55 120.0(14) . .
C54 C55 C56 120.0(13) . .
C51 C56 C55 119.9(11) . .
C62 C61 C66 117.3(8) . .
C62 C61 P3 121.9(7) . .
C66 C61 P3 120.7(8) . .
C61 C62 C63 122.0(9) . .
C62 C63 C64 121.0(10) . .
C65 C64 C63 117.4(9) . .
C64 C65 C66 121.8(9) . .
C61 C66 C65 120.5(9) . .
C72 C71 C76 118.3(8) . .
C72 C71 P4 119.9(7) . .
C76 C71 P4 121.7(7) . .
C71 C72 C73 121.9(9) . .
C74 C73 C72 121.5(11) . .
C73 C74 C75 117.7(11) . .
C74 C75 C76 122.1(10) . .
C71 C76 C75 118.5(10) . .
C82 C81 C86 119.0(7) . .
C82 C81 P4 119.5(6) . .
C86 C81 P4 121.5(6) . .
C81 C82 C83 119.9(8) . .
C84 C83 C82 120.4(9) . .
C85 C84 C83 120.3(9) . .
C84 C85 C86 120.6(9) . .
C81 C86 C85 119.8(8) . .
F1 P5 F1 177.4(7) . 2_565
F1 P5 F3 91.2(4) . 2_565
F1 P5 F3 88.8(4) 2_565 2_565
F1 P5 F3 88.8(4) . .
F1 P5 F3 91.2(4) 2_565 .
F3 P5 F3 178.9(6) 2_565 .
F1 P5 F4 76.6(5) . 2_565
F1 P5 F4 106.0(5) 2_565 2_565
F3 P5 F4 87.5(5) 2_565 2_565
F3 P5 F4 91.4(5) . 2_565
F1 P5 F4 106.0(5) . .
F1 P5 F4 76.6(5) 2_565 .
F3 P5 F4 91.4(5) 2_565 .
F3 P5 F4 87.5(5) . .
F4 P5 F4 29.8(8) 2_565 .
F1 P5 F2 83.4(6) . .
F1 P5 F2 94.1(7) 2_565 .
F3 P5 F2 79.2(5) 2_565 .
F3 P5 F2 101.9(5) . .
F4 P5 F2 155.7(6) 2_565 .
F4 P5 F2 166.9(7) . .
F1 P5 F2 94.1(7) . 2_565
F1 P5 F2 83.4(6) 2_565 2_565
F3 P5 F2 101.9(5) 2_565 2_565
F3 P5 F2 79.2(5) . 2_565
F4 P5 F2 166.9(7) 2_565 2_565
F4 P5 F2 155.7(6) . 2_565
F2 P5 F2 25.4(8) . 2_565
F2 F2 P5 77.3(4) 2_565 .
F4 F4 P5 75.1(4) 2_565 .
F9 P6 F8' 78.1(6) . .
F9 P6 F8' 78.1(6) . 6_455
F8' P6 F8' 156.2(11) . 6_455
F9 P6 F7 172.8(9) . .
F8' P6 F7 106.5(13) . .
F8' P6 F7 97.1(12) 6_455 .
F9 P6 F7 172.8(9) . 6_455
F8' P6 F7 97.1(12) . 6_455
F8' P6 F7 106.5(13) 6_455 6_455
F7 P6 F7 14.4(19) . 6_455
F9 P6 F10 102.2(4) . 6_455
F8' P6 F10 95.0(6) . 6_455
F8' P6 F10 90.0(6) 6_455 6_455
F7 P6 F10 72.1(10) . 6_455
F7 P6 F10 83.5(11) 6_455 6_455
F9 P6 F10 102.2(4) . .
F8' P6 F10 90.0(6) . .
F8' P6 F10 95.0(6) 6_455 .
F7 P6 F10 83.5(11) . .
F7 P6 F10 72.1(10) 6_455 .
F10 P6 F10 155.6(9) 6_455 .
F9 P6 F10' 76.8(5) . 6_455
F8' P6 F10' 86.3(6) . 6_455
F8' P6 F10' 88.3(6) 6_455 6_455
F7 P6 F10' 97.8(11) . 6_455
F7 P6 F10' 108.5(12) 6_455 6_455
F10 P6 F10' 25.7(5) 6_455 6_455
F10 P6 F10' 176.2(7) . 6_455
F9 P6 F10' 76.8(5) . .
F8' P6 F10' 88.3(6) . .
F8' P6 F10' 86.3(6) 6_455 .
F7 P6 F10' 108.5(12) . .
F7 P6 F10' 97.8(11) 6_455 .
F10 P6 F10' 176.2(7) 6_455 .
F10 P6 F10' 25.7(5) . .
F10' P6 F10' 153.6(9) 6_455 .
F9 P6 F8 103.9(4) . .
F8' P6 F8 26.0(6) . .
F8' P6 F8 176.2(7) 6_455 .
F7 P6 F8 80.5(12) . .
F7 P6 F8 71.8(11) 6_455 .
F10 P6 F8 86.5(5) 6_455 .
F10 P6 F8 87.7(5) . .
F10' P6 F8 89.0(5) 6_455 .
F10' P6 F8 97.3(5) . .
F9 P6 F8 103.9(4) . 6_455
F8' P6 F8 176.2(7) . 6_455
F8' P6 F8 26.0(6) 6_455 6_455
F7 P6 F8 71.8(11) . 6_455
F7 P6 F8 80.5(12) 6_455 6_455
F10 P6 F8 87.7(5) 6_455 6_455
F10 P6 F8 86.5(5) . 6_455
F10' P6 F8 97.3(5) 6_455 6_455
F10' P6 F8 89.0(5) . 6_455
F8 P6 F8 152.1(9) . 6_455
F7 F7 P6 82.8(9) 6_455 .
F8' F8 P6 72.7(17) . .
F10' F10 P6 77.8(13) . .
F8 F8' P6 81.2(17) . .
F10 F10' P6 76.5(13) . .
O101 O100 O101 165.3(58) . 3_554
O100 O101 O101 7.3(29) . 3_554

loop_
_geom_bond_atom_site_label_1
_geom_bond_atom_site_label_2
_geom_bond_distance
_geom_bond_site_symmetry_2
Pt1 C1 1.914(9) .
Pt1 P1 2.314(2) .
Pt1 P2 2.317(2) .
Pt1 Ir1 2.7674(4) .
Ir1 C3 1.903(10) .
Ir1 C2 1.905(10) .
Ir1 P4 2.295(2) .
Ir1 P3 2.305(2) .
P1 C26 1.812(8) .
P1 C14 1.817(9) .
P1 C4 1.835(7) .
P2 C31 1.822(9) .
P2 C41 1.835(9) .
P2 C5 1.848(7) .
P3 C51 1.810(9) .
P3 C61 1.828(9) .
P3 C4 1.839(7) .
P4 C71 1.802(8) .
P4 C5 1.810(8) .
P4 C81 1.815(7) .
O1 C1 1.118(9) .
O2 C2 1.129(9) .
O3 C3 1.131(9) .
C11 C12 1.31(2) .
C11 C16 1.38(2) .
C12 C13 1.385(13) .
C13 C14 1.373(12) .
C14 C15 1.386(11) .
C15 C16 1.44(2) .
C21 C22 1.390(11) .
C21 C26 1.396(10) .
C22 C23 1.344(12) .
C23 C24 1.364(11) .
C24 C25 1.411(10) .
C25 C26 1.368(10) .
C31 C36 1.368(11) .
C31 C32 1.372(13) .
C32 C33 1.356(15) .
C33 C34 1.35(2) .
C34 C35 1.37(2) .
C35 C36 1.380(13) .
C41 C42 1.324(12) .
C41 C46' 1.39(2) .
C41 C46 1.49(2) .
C42 C43 1.403(12) .
C43 C44 1.260(13) .
C44 C45 1.41(2) .
C44 C45' 1.48(2) .
C45 C46 1.38(3) .
C45' C46' 1.33(2) .
C51 C52 1.348(11) .
C51 C56 1.383(12) .
C52 C53 1.349(14) .
C53 C54 1.33(2) .
C54 C55 1.35(2) .
C55 C56 1.379(13) .
C61 C62 1.348(11) .
C61 C66 1.370(11) .
C62 C63 1.358(11) .
C63 C64 1.374(12) .
C64 C65 1.337(12) .
C65 C66 1.379(12) .
C71 C72 1.356(11) .
C71 C76 1.373(10) .
C72 C73 1.365(12) .
C73 C74 1.351(13) .
C74 C75 1.350(14) .
C75 C76 1.412(13) .
C81 C82 1.374(10) .
C81 C86 1.383(9) .
C82 C83 1.385(10) .
C83 C84 1.360(12) .
C84 C85 1.342(12) .
C85 C86 1.388(10) .
P5 F1 1.545(8) .
P5 F1 1.545(8) 2_565
P5 F3 1.550(6) 2_565
P5 F3 1.550(6) .
P5 F4 1.624(10) 2_565
P5 F4 1.624(10) .
P5 F2 1.629(10) .
P5 F2 1.629(10) 2_565
F2 F2 0.72(2) 2_565
F4 F4 0.83(2) 2_565
P6 F9 1.498(13) .
P6 F8' 1.573(14) .
P6 F8' 1.573(14) 6_455
P6 F7 1.595(11) .
P6 F7 1.595(11) 6_455
P6 F10 1.605(9) 6_455
P6 F10 1.605(9) .
P6 F10' 1.613(10) 6_455
P6 F10' 1.613(10) .
P6 F8 1.628(10) .
P6 F8 1.628(10) 6_455
F7 F7 0.40(5) 6_455
F8 F8' 0.72(2) .
F10 F10' 0.716(14) .
O100 O101 0.83(2) .
O100 O101 0.83(2) 3_554
O101 O101 1.65(5) 3_554
